data_4307029
loop_
_publ_author_name
'Sota Shibahara'
'Hiroshi Kitagawa'
'Yoshiki Ozawa'
'Koshiro Toriumi'
'Takashi Kubo'
'Kazuhiro Nakasuji'

_publ_contact_author_address
;
Department of Chemistry, Graduate School of Science, Kyushu University 
Higasi-ku, Hakozaki 6-10-1, Fukuoka, Fukuoka, 812-8581, Japan
;
_publ_contact_author_email ' sota-s.scc@mbox.nc.kyushu-u.ac.jp '
_publ_contact_author_fax ' +81 92 642 2319 '
_publ_contact_author_name ' Sota Shibahara'
_publ_contact_author_phone ' +81 92 642 2319 '
_publ_section_title
;
Syntheses and Unusual Segregated-Alternated Hybrid Stacking Structure of
Hydrogen-Bonded Charge-Transfer Complexes Composed of
Bis[2,3-pyridinedithiolate]metal Complexes
;
_journal_name_full 'Inorganic Chemistry'
_journal_page_first 1162
_journal_page_last 1170
_journal_paper_doi 10.1021/ic0615269
_journal_volume 46
_journal_year 2007
_chemical_formula_moiety 'C16 H22 N4 O2 Ni S4 '
_chemical_formula_sum 'C16 H22 N4 Ni O2 S4'
_chemical_formula_weight 489.32
_space_group_IT_number 14
_symmetry_cell_setting monoclinic
_symmetry_Int_Tables_number 14
_symmetry_space_group_name_Hall '-P 2ybc'
_symmetry_space_group_name_H-M 'P 1 21/c 1'
_audit_creation_date 'Fri Jun 21 11:01:08 2002'
_audit_creation_method 'by teXsan'
_cell_angle_alpha 90
_cell_angle_beta 100.477(2)
_cell_angle_gamma 90
_cell_formula_units_Z 2
_cell_length_a 7.6204(4)
_cell_length_b 14.3138(5)
_cell_length_c 9.7129(4)
_cell_measurement_reflns_used 7991
_cell_measurement_temperature 200.2
_cell_measurement_theta_max 27.5
_cell_measurement_theta_min 3.4
_cell_volume 1041.79(8)
_computing_cell_refinement PROCESS-AUTO
_computing_data_collection PROCESS-AUTO
_computing_data_reduction 'teXsan Ver. 1.11'
_computing_publication_material 'teXsan Ver. 1.11'
_computing_structure_refinement SHELXL97
_computing_structure_solution SIR92
_diffrn_detector_area_resol_mean 10.00
_diffrn_measurement_device_type 'Rigaku RAXIS-RAPID Imaging Plate'
_diffrn_measurement_method \w
_diffrn_radiation_type 'Mo K\a'
_diffrn_radiation_wavelength 0.7107
_diffrn_reflns_av_R_equivalents 0.030
_diffrn_reflns_limit_h_max 9
_diffrn_reflns_limit_h_min -9
_diffrn_reflns_limit_k_max 18
_diffrn_reflns_limit_k_min -18
_diffrn_reflns_limit_l_max 12
_diffrn_reflns_limit_l_min -11
_diffrn_reflns_number 9885
_diffrn_reflns_theta_max 27.47
_exptl_absorpt_coefficient_mu 1.351
_exptl_absorpt_correction_type none
_exptl_crystal_colour brown
_exptl_crystal_density_diffrn 1.560
_exptl_crystal_density_method 'not measured'
_exptl_crystal_description prism
_exptl_crystal_size_max 0.450
_exptl_crystal_size_mid 0.200
_exptl_crystal_size_min 0.200
_refine_diff_density_max 0.33
_refine_diff_density_min -0.25
_refine_ls_extinction_coef 0.0000
_refine_ls_extinction_expression Fc^*^=kFc[1+0.001xFc^2^\l^3^/sin(2\q)]^-1/4^
_refine_ls_extinction_method SHELXL
_refine_ls_goodness_of_fit_ref 1.027
_refine_ls_number_parameters 158
_refine_ls_number_reflns 2115
_refine_ls_R_factor_gt 0.0253
_refine_ls_shift/su_max 0.0000
_refine_ls_structure_factor_coef Fsqd
_refine_ls_weighting_details 'w = 1/[\s^2^(Fo^2^) + (0.0358P)^2^+0.2935P] where P=(Fo^2^+2Fc^2^)/3'
_refine_ls_weighting_scheme calc
_refine_ls_wR_factor_ref 0.0642
_reflns_number_gt 2115
_reflns_number_total 2385
_reflns_threshold_expression >2.0sigma(I)
_cod_data_source_file ic0615269si20060812_022136_1.cif
_cod_data_source_block '[Ni(Hpydt)2]2DMF'
_cod_original_cell_volume 1041.80(7)
_cod_original_formula_sum 'C16 H22 N4 O2 Ni S4 '
_cod_database_code 4307029

loop_
_symmetry_equiv_pos_as_xyz
x,y,z
-x,1/2+y,1/2-z
-x,-y,-z
x,1/2-y,1/2+z

loop_
_atom_site_label
_atom_site_type_symbol
_atom_site_fract_x
_atom_site_fract_y
_atom_site_fract_z
_atom_site_U_iso_or_equiv
_atom_site_adp_type
_atom_site_occupancy
_atom_site_calc_flag
_atom_site_refinement_flags
_atom_site_disorder_assembly
_atom_site_disorder_group
Ni(1) Ni 0.5000 0.0000 1.0000 0.02747(9) Uani 1.00 d S . .
S(1) S 0.64190(6) -0.06954(3) 1.18588(4) 0.0339(1) Uani 1.00 d . . .
S(2) S 0.47131(6) 0.12752(3) 1.11609(4) 0.0369(1) Uani 1.00 d . . .
O(1) O 1.1053(2) 0.16932(9) 1.4770(1) 0.0493(3) Uani 1.00 d . . .
N(1) N 0.7245(2) -0.00766(9) 1.4482(2) 0.0360(3) Uani 1.00 d . . .
N(2) N 0.9980(2) 0.3099(1) 1.5296(2) 0.0358(3) Uani 1.00 d . . .
C(1) C 0.6462(2) 0.0127(1) 1.3160(2) 0.0302(3) Uani 1.00 d . . .
C(2) C 0.5659(2) 0.1010(1) 1.2878(2) 0.0302(3) Uani 1.00 d . . .
C(3) C 0.5655(2) 0.1621(1) 1.3985(2) 0.0364(4) Uani 1.00 d . . .
C(4) C 0.6457(3) 0.1373(1) 1.5334(2) 0.0413(4) Uani 1.00 d . . .
C(5) C 0.7260(3) 0.0520(1) 1.5560(2) 0.0414(4) Uani 1.00 d . . .
C(6) C 0.9040(3) 0.3275(1) 1.3880(2) 0.0437(4) Uani 1.00 d . . .
C(7) C 1.0030(3) 0.3854(2) 1.6300(2) 0.0496(5) Uani 1.00 d . . .
C(8) C 1.0932(2) 0.2331(1) 1.5599(2) 0.0378(4) Uani 1.00 d . . .
H(1) H 0.771(3) -0.064(2) 1.465(2) 0.05134(8) Uiso 1.00 calc . . .
H(2) H 0.505(3) 0.219(2) 1.382(2) 0.0552 Uiso 1.00 calc . . .
H(3) H 0.643(3) 0.176(2) 1.604(2) 0.0552 Uiso 1.00 calc . . .
H(4) H 0.784(3) 0.032(2) 1.642(2) 0.0552 Uiso 1.00 calc . . .
H(5) H 0.977(3) 0.373(2) 1.341(2) 0.0552 Uiso 1.00 calc . . .
H(6) H 0.800(3) 0.356(2) 1.397(2) 0.0552 Uiso 1.00 calc . . .
H(7) H 0.888(3) 0.271(2) 1.340(2) 0.0552 Uiso 1.00 calc . . .
H(8) H 0.887(3) 0.401(2) 1.634(2) 0.0552 Uiso 1.00 calc . . .
H(9) H 1.079(3) 0.437(2) 1.597(2) 0.0552 Uiso 1.00 calc . . .
H(10) H 1.067(3) 0.364(2) 1.721(2) 0.0552 Uiso 1.00 calc . . .
H(11) H 1.153(3) 0.231(2) 1.657(2) 0.0552 Uiso 1.00 calc . . .

loop_
_atom_site_aniso_label
_atom_site_aniso_U_11
_atom_site_aniso_U_22
_atom_site_aniso_U_33
_atom_site_aniso_U_12
_atom_site_aniso_U_13
_atom_site_aniso_U_23
Ni(1) 0.0300(2) 0.0222(1) 0.0300(2) 0.0017(1) 0.0049(1) 0.0030(1)
S(1) 0.0443(2) 0.0236(2) 0.0323(2) 0.0056(2) 0.0027(2) 0.0016(1)
S(2) 0.0474(2) 0.0262(2) 0.0354(2) 0.0091(2) 0.0027(2) 0.0019(2)
O(1) 0.0615(9) 0.0349(6) 0.0465(7) 0.0114(6) -0.0033(6) -0.0013(6)
N(1) 0.0438(8) 0.0265(7) 0.0353(7) 0.0011(6) 0.0009(6) 0.0019(5)
N(2) 0.0380(7) 0.0325(7) 0.0360(7) 0.0041(6) 0.0047(6) 0.0040(6)
C(1) 0.0318(8) 0.0255(7) 0.0330(8) -0.0023(6) 0.0052(6) 0.0026(6)
C(2) 0.0316(8) 0.0244(7) 0.0350(8) -0.0018(6) 0.0067(6) 0.0018(6)
C(3) 0.0402(9) 0.0274(8) 0.0418(9) 0.0004(7) 0.0081(7) -0.0011(7)
C(4) 0.052(1) 0.0336(8) 0.0381(9) -0.0031(7) 0.0067(8) -0.0069(7)
C(5) 0.052(1) 0.0360(8) 0.0336(9) -0.0020(8) 0.0005(8) -0.0012(7)
C(6) 0.043(1) 0.0431(10) 0.0424(10) 0.0078(8) 0.0014(8) 0.0086(8)
C(7) 0.055(1) 0.044(1) 0.049(1) 0.0103(9) 0.0096(10) -0.0054(9)
C(8) 0.0409(9) 0.0334(8) 0.0375(9) 0.0016(7) 0.0027(7) 0.0054(7)

loop_
_atom_type_symbol
_atom_type_description
_atom_type_scat_dispersion_real
_atom_type_scat_dispersion_imag
_atom_type_scat_source
C C 0.003 0.002
;International Tables for Crystallography
(1992, Vol. C, Tables 4.2.6.8 and 6.1.1.4)
;
H H 0.000 0.000
;International Tables for Crystallography
(1992, Vol. C, Table 6.1.1.4)
;
N N 0.006 0.003
;International Tables for Crystallography
(1992, Vol. C, Tables 4.2.6.8 and 6.1.1.4)
;
S S 0.125 0.123
;International Tables for Crystallography
(1992, Vol. C, Tables 4.2.6.8 and 6.1.1.4)
;
Ni Ni 0.339 1.112
;International Tables for Crystallography
(1992, Vol. C, Tables 4.2.6.8 and 6.1.1.4)
;
O O 0.011 0.006
;International Tables for Crystallography
(1992, Vol. C, Tables 4.2.6.8 and 6.1.1.4)
;

loop_
_geom_angle_atom_site_label_1
_geom_angle_atom_site_label_2
_geom_angle_atom_site_label_3
_geom_angle
_geom_angle_site_symmetry_1
_geom_angle_site_symmetry_2
_geom_angle_site_symmetry_3
_geom_angle_publ_flag
S(1) Ni(1) S(1) 180.0 . . 3_657 yes
S(1) Ni(1) S(2) 92.03(2) . . . yes
S(1) Ni(1) S(2) 87.97(2) . . 3_657 yes
S(1) Ni(1) S(2) 87.97(2) 3_657 . . yes
S(1) Ni(1) S(2) 92.03(2) 3_657 . 3_657 yes
S(2) Ni(1) S(2) 180.0 . . 3_657 yes
Ni(1) S(1) C(1) 103.69(5) . . . yes
Ni(1) S(2) C(2) 104.56(5) . . . yes
C(1) N(1) C(5) 122.9(1) . . . yes
C(6) N(2) C(7) 117.1(1) . . . yes
C(6) N(2) C(8) 120.8(2) . . . yes
C(7) N(2) C(8) 121.5(1) . . . yes
S(1) C(1) N(1) 119.8(1) . . . yes
S(1) C(1) C(2) 121.4(1) . . . yes
N(1) C(1) C(2) 118.8(1) . . . yes
S(2) C(2) C(1) 118.2(1) . . . yes
S(2) C(2) C(3) 123.3(1) . . . yes
C(1) C(2) C(3) 118.5(1) . . . yes
C(2) C(3) C(4) 120.5(2) . . . yes
C(3) C(4) C(5) 119.3(2) . . . yes
N(1) C(5) C(4) 120.0(2) . . . yes
O(1) C(8) N(2) 125.1(2) . . . yes

loop_
_geom_bond_atom_site_label_1
_geom_bond_atom_site_label_2
_geom_bond_distance
_geom_bond_site_symmetry_1
_geom_bond_site_symmetry_2
_geom_bond_publ_flag
Ni(1) S(1) 2.1702(4) . . yes
Ni(1) S(1) 2.1702(4) . 3_657 yes
Ni(1) S(2) 2.1773(4) . . yes
Ni(1) S(2) 2.1773(4) . 3_657 yes
S(1) C(1) 1.723(2) . . yes
S(2) C(2) 1.734(2) . . yes
O(1) C(8) 1.232(2) . . yes
N(1) C(1) 1.346(2) . . yes
N(1) C(5) 1.349(2) . . yes
N(2) C(6) 1.453(2) . . yes
N(2) C(7) 1.452(3) . . yes
N(2) C(8) 1.320(2) . . yes
C(1) C(2) 1.409(2) . . yes
C(2) C(3) 1.387(2) . . yes
C(3) C(4) 1.388(2) . . yes
C(4) C(5) 1.365(3) . . yes

loop_
_geom_contact_atom_site_label_1
_geom_contact_atom_site_label_2
_geom_contact_distance
_geom_contact_site_symmetry_1
_geom_contact_site_symmetry_2
_geom_contact_publ_flag
S(2) C(8) 3.465(2) . 4_454 ?
O(1) N(1) 2.687(2) . 3_758 ?
O(1) C(7) 3.409(3) . 4_554 ?
O(1) C(5) 3.455(2) . 3_758 ?
N(1) C(4) 3.408(3) . 3_658 ?
N(1) C(5) 3.484(3) . 3_658 ?
N(1) C(8) 3.520(2) . 3_758 ?
C(1) C(5) 3.425(3) . 3_658 ?
C(1) C(4) 3.589(3) . 3_658 ?

loop_
_geom_torsion_atom_site_label_1
_geom_torsion_atom_site_label_2
_geom_torsion_atom_site_label_3
_geom_torsion_atom_site_label_4
_geom_torsion
_geom_torsion_site_symmetry_1
_geom_torsion_site_symmetry_2
_geom_torsion_site_symmetry_3
_geom_torsion_site_symmetry_4
_geom_torsion_publ_flag
Ni(1) S(1) C(1) N(1) 179.5(1) . . . . yes
Ni(1) S(1) C(1) C(2) 0.8(1) . . . . yes
Ni(1) S(2) C(2) C(1) 3.7(1) . . . . yes
Ni(1) S(2) C(2) C(3) -175.9(1) . . . . yes
Ni(1) S(2) C(2) C(1) -3.7(1) . 3_657 3_657 3_657 yes
Ni(1) S(2) C(2) C(3) 175.9(1) . 3_657 3_657 3_657 yes
S(1) Ni(1) S(2) C(2) -2.53(6) . . . . yes
S(1) Ni(1) S(2) C(2) -177.47(6) . . 3_657 3_657 yes
S(1) C(1) N(1) C(5) -177.1(1) . . . . yes
S(1) C(1) C(2) S(2) -3.2(2) . . . . yes
S(1) C(1) C(2) C(3) 176.5(1) . . . . yes
S(2) Ni(1) S(1) C(1) 1.22(6) . . . . yes
S(2) Ni(1) S(1) C(1) 178.78(6) . . 3_657 3_657 yes
S(2) C(2) C(1) N(1) 178.2(1) . . . . yes
S(2) C(2) C(3) C(4) -179.1(1) . . . . yes
O(1) C(8) N(2) C(6) -3.4(3) . . . . yes
O(1) C(8) N(2) C(7) -174.6(2) . . . . yes
N(1) C(1) C(2) C(3) -2.2(2) . . . . yes
N(1) C(5) C(4) C(3) -1.0(3) . . . . yes
C(1) N(1) C(5) C(4) 0.0(3) . . . . yes
C(1) C(2) C(3) C(4) 1.3(3) . . . . yes
C(2) C(1) N(1) C(5) 1.6(3) . . . . yes
C(2) C(3) C(4) C(5) 0.3(3) . . . . yes
C(2) C(3) C(4) C(5) 0.3(3) . . . . yes
